data_4129126
loop_
_publ_author_name
'Pei, Xiaokun'
'B\"urgi, Hans-Beat'
'Kapustin, Eugene A.'
'Liu, Yuzhong'
'Yaghi, Omar M.'

_publ_section_title
;
 Coordinative Alignment in the Pores of MOFs for the Structural
 Determination of N-, S-, and P-Containing Organic Compounds Including
 Complex Chiral Molecules.
;
_journal_issue 47
_journal_name_full 'Journal of the American Chemical Society'
_journal_page_first 18862
_journal_page_last 18869
_journal_paper_doi 10.1021/jacs.9b10501
_journal_volume 141
_journal_year 2019
_chemical_absolute_configuration ad
_chemical_formula_moiety 'C32.5 H22.5 Al2 N1.5 O9.7, 0.3(C15 H15 N O3), 0.25(O)'
_chemical_formula_sum 'C37 H27 Al2 N1.8 O10.85'
_chemical_formula_weight 724.36
_space_group_crystal_system tetragonal
_space_group_IT_number 94
_space_group_name_Hall 'P 4n 2n'
_space_group_name_H-M_alt 'P 42 21 2'
_atom_sites_solution_hydrogens geom
_atom_sites_solution_primary direct
_atom_sites_solution_secondary difmap
_audit_creation_date 2019-04-22
_audit_creation_method
;
Olex2 1.2
(compiled 2018.05.29 svn.r3508 for OlexSys, GUI svn.r5506)
;
_cell_angle_alpha 90
_cell_angle_beta 90
_cell_angle_gamma 90
_cell_formula_units_Z 8
_cell_length_a 19.4248(7)
_cell_length_b 19.4248(7)
_cell_length_c 35.7345(13)
_cell_measurement_reflns_used 9417
_cell_measurement_temperature 100
_cell_measurement_theta_max 25.37
_cell_measurement_theta_min 3.45
_cell_volume 13483.4(8)
_computing_cell_refinement 'SAINT V8.38A Bruker-AXS, Madison WI'
_computing_data_collection 'Bruker APEX3 Bruker-AXS, Madison WI'
_computing_data_reduction 'SAINT V8.38A Bruker-AXS, Madison WI'
_computing_molecular_graphics 'Olex2 (Dolomanov et al., 2009)'
_computing_publication_material 'Olex2 (Dolomanov et al., 2009)'
_computing_structure_refinement 'SHELXL-2018/3 (Sheldrick, 2018)'
_computing_structure_solution 'SHELXS-2008 (Sheldrick, 2008)'
_diffrn_ambient_temperature 100
_diffrn_detector_area_resol_mean 7.39
_diffrn_measured_fraction_theta_full 0.996
_diffrn_measured_fraction_theta_max 0.996
_diffrn_measurement_device_type 'Bruker D8 with PHOTON II detector'
_diffrn_measurement_method '\f and \w shutterless scans'
_diffrn_radiation_monochromator 'silicon 111'
_diffrn_radiation_type synchrotron
_diffrn_radiation_wavelength 0.7288
_diffrn_reflns_av_R_equivalents 0.0733
_diffrn_reflns_av_unetI/netI 0.0307
_diffrn_reflns_Laue_measured_fraction_full 0.996
_diffrn_reflns_Laue_measured_fraction_max 0.996
_diffrn_reflns_limit_h_max 22
_diffrn_reflns_limit_h_min -22
_diffrn_reflns_limit_k_max 22
_diffrn_reflns_limit_k_min -22
_diffrn_reflns_limit_l_max 42
_diffrn_reflns_limit_l_min -42
_diffrn_reflns_number 171051
_diffrn_reflns_point_group_measured_fraction_full 0.996
_diffrn_reflns_point_group_measured_fraction_max 0.996
_diffrn_reflns_theta_full 25.411
_diffrn_reflns_theta_max 25.411
_diffrn_reflns_theta_min 2.150
_diffrn_source
;
Advanced Light Source, station 12.2.1
;
_diffrn_standards_number 0
_exptl_absorpt_coefficient_mu 0.081
_exptl_absorpt_correction_T_max 0.7452
_exptl_absorpt_correction_T_min 0.6731
_exptl_absorpt_correction_type multi-scan
_exptl_absorpt_process_details
'SADABS-2016/2 (Bruker,2016/2) was used for absorption correction. wR2(int) was 0.1266 before and 0.0651 after correction. The Ratio of minimum to maximum transmission is 0.9032. The \l/2 correction factor is Not present.'
_exptl_crystal_colour 'clear colourless'
_exptl_crystal_density_diffrn 0.714
_exptl_crystal_description block
_exptl_crystal_F_000 2995
_exptl_crystal_size_max 0.079
_exptl_crystal_size_mid 0.068
_exptl_crystal_size_min 0.048
_refine_diff_density_max 0.658
_refine_diff_density_min -0.439
_refine_diff_density_rms 0.088
_refine_ls_abs_structure_details
;
 Flack x determined using 4330 quotients [(I+)-(I-)]/[(I+)+(I-)]
 (Parsons, Flack and Wagner, Acta Cryst. B69 (2013) 249-259).
;
_refine_ls_abs_structure_Flack 0.04(3)
_refine_ls_extinction_method none
_refine_ls_goodness_of_fit_ref 1.105
_refine_ls_hydrogen_treatment constr
_refine_ls_matrix_type full
_refine_ls_number_parameters 708
_refine_ls_number_reflns 11493
_refine_ls_number_restraints 272
_refine_ls_restrained_S_all 1.131
_refine_ls_R_factor_all 0.0827
_refine_ls_R_factor_gt 0.0795
_refine_ls_shift/su_max 0.001
_refine_ls_shift/su_mean 0.000
_refine_ls_structure_factor_coef Fsqd
_refine_ls_weighting_details 'w=1/[\s^2^(Fo^2^)+(0.1482P)^2^+3.7013P] where P=(Fo^2^+2Fc^2^)/3'
_refine_ls_weighting_scheme calc
_refine_ls_wR_factor_gt 0.2190
_refine_ls_wR_factor_ref 0.2223
_reflns_Friedel_coverage 0.774
_reflns_Friedel_fraction_full 0.995
_reflns_Friedel_fraction_max 0.995
_reflns_number_gt 10685
_reflns_number_total 11493
_reflns_threshold_expression 'I > 2\s(I)'
_cod_data_source_file ja9b10501_si_023.cif
_cod_data_source_block delta-MOF-520-S-32
_cod_depositor_comments
;
The following automatic conversions were performed:

data item '_atom_sites_solution_secondary' value 'diffmap' was
changed to 'difmap'.

Automatic conversion script
Id: cif_fix_values 6909 2019-04-08 15:41:33Z antanas 

 Adding full bibliography for 4129110--4129131.cif.
;
_cod_original_cell_volume 13483.4(11)
_cod_original_formula_sum 'C37 H27 Al2 N1.80 O10.85'
_cod_database_code 4129126
_shelx_shelxl_version_number 2018/3
_shelx_space_group_comment
;
The symmetry employed for this shelxl refinement is uniquely defined
by the following loop, which should always be used as a source of
symmetry information in preference to the above space-group names.
They are only intended as comments.
;
_shelx_estimated_absorpt_t_max 0.996
_shelx_estimated_absorpt_t_min 0.994
_olex2_refinement_description
;
1. Fixed Uiso
 At 1.2 times of:
  All C(H) groups, All C(H,H) groups, All O(H) groups
 At 1.5 times of:
  All C(H,H,H) groups
2. Restrained distances
 C4GA-C3GA = C3GB-C4GB = C4GB-C5GB = C5GA-C4GA = C5GA-C10A = C10B-C5GB
 1.52 with sigma of 0.02
 N3GA-C7GA = N3GB-C7GB
 1.46 with sigma of 0.02
 N3GB-C5GB = N3GA-C5GA
 1.47 with sigma of 0.02
 C9GB-C8GB = C9GA-C8GA = C7GB-C8GB = C7GA-C8GA
 1.5 with sigma of 0.02
 O2GA-C12A = O2GB-C12B = O3GA-C13A = O3GB-C13B
 1.36 with sigma of 0.02
 O2GA-C15A = O3GA-C16A = O2GB-C15B = O3GB-C16B
 1.41 with sigma of 0.02
 O9-C28 = O10-C28
 1.29 with sigma of 0.02
 N3GA-C6GA = N3GB-C6GB
 1.35 with sigma of 0.02
3. Uiso/Uaniso restraints and constraints
Uanis(C3GB) \\sim Ueq, Uanis(C2GB) \\sim Ueq, Uanis(C4GB) \\sim Ueq,
Uanis(C5GB) \\sim Ueq, Uanis(N3GA) \\sim Ueq, Uanis(O1GB) \\sim Ueq,
Uanis(N3GB) \\sim Ueq, Uanis(C10B) \\sim Ueq, Uanis(C11B) \\sim Ueq,
Uanis(C12B) \\sim Ueq, Uanis(C13B) \\sim Ueq, Uanis(C14B) \\sim Ueq,
Uanis(C9GB) \\sim Ueq, Uanis(C9GA) \\sim Ueq, Uanis(C10A) \\sim Ueq,
Uanis(C11A) \\sim Ueq, Uanis(C12A) \\sim Ueq, Uanis(C13A) \\sim Ueq,
Uanis(C14A) \\sim Ueq, Uanis(C7GB) \\sim Ueq, Uanis(C5GA) \\sim Ueq,
Uanis(C4GA) \\sim Ueq, Uanis(C3GA) \\sim Ueq, Uanis(C8GA) \\sim Ueq,
Uanis(C7GA) \\sim Ueq, Uanis(C8GB) \\sim Ueq, Uanis(C6GA) \\sim Ueq,
Uanis(C2GA) \\sim Ueq, Uanis(C6GB) \\sim Ueq, Uanis(C1G) \\sim Ueq, Uanis(O1GA)
\\sim Ueq, Uanis(O2GA) \\sim Ueq, Uanis(O3GA) \\sim Ueq, Uanis(C16B) \\sim Ueq,
Uanis(O3GB) \\sim Ueq, Uanis(C15B) \\sim Ueq, Uanis(O2GB) \\sim Ueq,
Uanis(C15A) \\sim Ueq, Uanis(C16A) \\sim Ueq: with sigma of 0.01 and sigma for
terminal atoms of 0.02
4. Rigid body (RIGU) restrains
 N1G, O10, N2G, C28, O9
 with sigma for 1-2 distances of 0.004 and sigma for 1-3 distances of 0.004
5. Others
 Fixed Sof: N1G(0.6) O10(0.4) C3GB(0.3) C2GB(0.3) C4GB(0.3) H4GC(0.3)
 H4GD(0.3) C5GB(0.3) H5GB(0.3) N3GA(0.3) O1GB(0.3) N3GB(0.3) N2G(0.6) C10B(0.3)
 C11B(0.3) H11B(0.3) C12B(0.3) C13B(0.3) C14B(0.3) H14B(0.3) C9GB(0.3)
 C9GA(0.3) C10A(0.3) C11A(0.3) H11A(0.3) C12A(0.3) C13A(0.3) C14A(0.3)
 H14A(0.3) C7GB(0.3) H7GC(0.3) H7GD(0.3) C5GA(0.3) H5GA(0.3) C4GA(0.3)
 H4GA(0.3) H4GB(0.3) C3GA(0.3) C28(0.4) H28(0.4) O9(0.4) C8GA(0.3) H8GA(0.3)
 H8GB(0.3) C7GA(0.3) H7GA(0.3) H7GB(0.3) C8GB(0.3) H8GC(0.3) H8GD(0.3)
 C6GA(0.3) C2GA(0.3) C6GB(0.3) C1G(0.6) H1G(0.6) O1GA(0.3) O2GA(0.3) O3GA(0.3)
 C16B(0.3) H16D(0.3) H16E(0.3) H16F(0.3) O3GB(0.3) C15B(0.3) H15D(0.3)
 H15E(0.3) H15F(0.3) O2GB(0.3) C15A(0.3) H15A(0.3) H15B(0.3) H15C(0.3)
 C16A(0.3) H16A(0.3) H16B(0.3) H16C(0.3)
6.a Ternary CH refined with riding coordinates:
 C5GB(H5GB), C5GA(H5GA)
6.b Secondary CH2 refined with riding coordinates:
 C4GB(H4GC,H4GD), C7GB(H7GC,H7GD), C4GA(H4GA,H4GB), C8GA(H8GA,H8GB), C7GA(H7GA,
 H7GB), C8GB(H8GC,H8GD)
6.c Me refined with riding coordinates:
 C16B(H16D,H16E,H16F), C15B(H15D,H15E,H15F), C15A(H15A,H15B,H15C), C16A(H16A,
 H16B,H16C)
6.d Aromatic/amide H refined with riding coordinates:
 O8(H8), O7(H7), C7(H7A), C23(H23), C4(H4), C16(H16), C15(H15), C3(H3),
 C26(H26), C9(H9), C20(H20), C19(H19), C11(H11), C22(H22), C13(H13), C6(H6),
 C27(H27), C11B(H11B), C14B(H14B), C11A(H11A), C14A(H14A), C28(H28), C1G(H1G)
6.e Fitted hexagon refined as free rotating group:
 C10B(C11B,C12B,C13B,C14B,C9GB), C9GA(C10A,C11A,C12A,C13A,C14A)
;
_olex2_submission_special_instructions 'No special instructions were received'

loop_
_space_group_symop_operation_xyz
'x, y, z'
'-y+1/2, x+1/2, z+1/2'
'-x, -y, z'
'y+1/2, -x+1/2, z+1/2'
'x+1/2, -y+1/2, -z+1/2'
'-x+1/2, y+1/2, -z+1/2'
'y, x, -z'
'-y, -x, -z'

loop_
_atom_site_label
_atom_site_type_symbol
_atom_site_fract_x
_atom_site_fract_y
_atom_site_fract_z
_atom_site_U_iso_or_equiv
_atom_site_adp_type
_atom_site_occupancy
_atom_site_site_symmetry_order
_atom_site_calc_flag
_atom_site_refinement_flags_posn
_atom_site_refinement_flags_adp
_atom_site_refinement_flags_occupancy
_atom_site_disorder_assembly
_atom_site_disorder_group
Al1 Al -0.33997(6) -0.33997(6) 0.000000 0.0393(4) Uani 1 2 d S T P . .
Al2 Al -0.39541(6) -0.38109(8) -0.08212(3) 0.0521(4) Uani 1 1 d . . . . .
Al3 Al -0.500000 -0.500000 -0.11583(5) 0.0518(5) Uani 1 2 d S T P . .
O1 O -0.26585(15) -0.31333(18) -0.03176(7) 0.0538(8) Uani 1 1 d . . . . .
O2 O -0.31544(17) -0.3264(2) -0.08793(8) 0.0635(9) Uani 1 1 d . . . . .
O8 O -0.47247(13) -0.43629(16) -0.08048(8) 0.0492(7) Uani 1 1 d . . . . .
H8 H -0.501190 -0.431474 -0.059120 0.059 Uiso 1 1 calc R . . . .
O7 O -0.36813(18) -0.40332(17) -0.03464(8) 0.0571(8) Uani 1 1 d . . . . .
H7 H -0.368620 -0.450462 -0.027564 0.068 Uiso 1 1 calc R . . . .
C1 C -0.2645(2) -0.3154(3) -0.06703(12) 0.0524(10) Uani 1 1 d . . . . .
C2 C -0.1967(2) -0.3050(3) -0.08616(12) 0.0585(11) Uani 1 1 d . . . . .
C25 C 0.3528(2) -0.4853(3) -0.11340(12) 0.0605(13) Uani 1 1 d . . . . .
C7 C -0.1369(2) -0.2961(3) -0.06612(14) 0.0670(14) Uani 1 1 d . . . . .
H7A H -0.138826 -0.293712 -0.039582 0.080 Uiso 1 1 calc R . . . .
C18 C 0.0547(2) -0.1183(3) -0.34240(13) 0.0660(15) Uani 1 1 d . . . . .
C17 C 0.0572(2) -0.1505(4) -0.30497(13) 0.0712(16) Uani 1 1 d . . . . .
C24 C 0.2919(2) -0.4414(3) -0.12140(14) 0.0696(15) Uani 1 1 d . . . . .
C23 C 0.2997(2) -0.3754(4) -0.13529(15) 0.0762(17) Uani 1 1 d . . . . .
H23 H 0.344605 -0.357113 -0.138801 0.091 Uiso 1 1 calc R . . . .
C4 C -0.1326(3) -0.3038(4) -0.14311(14) 0.0807(18) Uani 1 1 d . . . . .
H4 H -0.131248 -0.306832 -0.169632 0.097 Uiso 1 1 calc R . . . .
C16 C 0.0228(3) -0.1214(4) -0.27519(14) 0.0808(19) Uani 1 1 d . . . . .
H16 H -0.001537 -0.079319 -0.278293 0.097 Uiso 1 1 calc R . . . .
C15 C 0.0240(3) -0.1541(4) -0.24057(15) 0.087(2) Uani 1 1 d . . . . .
H15 H 0.000126 -0.133878 -0.220133 0.104 Uiso 1 1 calc R . . . .
C3 C -0.1948(3) -0.3090(4) -0.12481(14) 0.0737(16) Uani 1 1 d . . . . .
H3 H -0.236079 -0.315267 -0.138636 0.088 Uiso 1 1 calc R . . . .
C26 C 0.2255(2) -0.4673(4) -0.11524(18) 0.087(2) Uani 1 1 d . . . . .
H26 H 0.219351 -0.511938 -0.104933 0.105 Uiso 1 1 calc R . . . .
C9 C -0.0016(3) -0.2533(4) -0.17731(16) 0.094(2) Uani 1 1 d . . . . .
H9 H -0.041108 -0.229380 -0.186025 0.113 Uiso 1 1 calc R . . . .
C20 C 0.0942(3) -0.2437(4) -0.26559(16) 0.092(2) Uani 1 1 d . . . . .
H20 H 0.119711 -0.285057 -0.262464 0.110 Uiso 1 1 calc R . . . .
C8 C -0.0051(3) -0.2896(5) -0.14388(17) 0.096(2) Uani 1 1 d . . . . .
C19 C 0.0922(3) -0.2127(4) -0.30005(15) 0.083(2) Uani 1 1 d . . . . .
H19 H 0.114822 -0.233615 -0.320700 0.099 Uiso 1 1 calc R . . . .
C11 C 0.1164(3) -0.2867(5) -0.18526(17) 0.103(3) Uani 1 1 d . . . . .
H11 H 0.157412 -0.287244 -0.199759 0.123 Uiso 1 1 calc R . . . .
C10 C 0.0596(3) -0.2511(5) -0.19857(17) 0.097(3) Uani 1 1 d . . . . .
C21 C 0.1764(3) -0.3612(4) -0.13878(17) 0.092(2) Uani 1 1 d . . . . .
C22 C 0.2427(3) -0.3358(4) -0.14412(17) 0.0826(19) Uani 1 1 d . . . . .
H22 H 0.248915 -0.290827 -0.153940 0.099 Uiso 1 1 calc R . . . .
C12 C 0.1152(3) -0.3217(5) -0.15133(18) 0.101(3) Uani 1 1 d . . . . .
C5 C -0.0713(3) -0.2942(4) -0.12317(15) 0.085(2) Uani 1 1 d . . . . .
C13 C 0.0540(3) -0.3226(5) -0.13089(18) 0.097(2) Uani 1 1 d . . . . .
H13 H 0.052602 -0.346253 -0.107625 0.116 Uiso 1 1 calc R . . . .
C14 C 0.0594(3) -0.2157(4) -0.23509(15) 0.087(2) Uani 1 1 d . . . . .
C6 C -0.0737(3) -0.2905(4) -0.08414(15) 0.0810(18) Uani 1 1 d . . . . .
H6 H -0.032667 -0.284239 -0.070098 0.097 Uiso 1 1 calc R . . . .
C27 C 0.1685(3) -0.4271(5) -0.1243(2) 0.103(3) Uani 1 1 d . . . . .
H27 H 0.123568 -0.444991 -0.120585 0.124 Uiso 1 1 calc R . . . .
O5 O 0.41117(14) -0.45820(19) -0.11786(9) 0.0578(8) Uani 1 1 d . . . . .
O3 O 0.02623(15) -0.0599(2) -0.34444(8) 0.0670(10) Uani 1 1 d . . . . .
O4 O 0.08248(19) -0.1495(3) -0.36931(9) 0.0788(12) Uani 1 1 d . . . . .
O6 O 0.34181(15) -0.5463(2) -0.10270(10) 0.0714(11) Uani 1 1 d . . . . .
N1G N -0.4074(9) -0.2718(8) -0.0239(4) 0.049(2) Uani 0.6 1 d . U . A 2
O10 O -0.4510(17) -0.3071(19) -0.0696(8) 0.095(7) Uani 0.4 1 d D U . A -1
C3GB C -0.4948(12) -0.2481(16) -0.0576(7) 0.060(6) Uani 0.3 1 d D U . A 1
C2GB C -0.5033(11) -0.2086(11) -0.0306(7) 0.064(5) Uani 0.3 1 d . U . A 1
C4GB C -0.5452(11) -0.2474(11) -0.0904(6) 0.068(5) Uani 0.3 1 d D U . A 1
H4GC H -0.580706 -0.283498 -0.087112 0.082 Uiso 0.3 1 calc R . . A 1
H4GD H -0.520700 -0.255697 -0.114231 0.082 Uiso 0.3 1 calc R . . A 1
C5GB C -0.5780(14) -0.1760(14) -0.0902(7) 0.103(8) Uani 0.3 1 d D U . A 1
H5GB H -0.540016 -0.143424 -0.096767 0.123 Uiso 0.3 1 calc R . . A 1
N3GA N -0.5739(14) -0.1425(14) -0.0777(7) 0.117(8) Uani 0.3 1 d D U . A 2
O1GB O -0.5770(15) -0.1399(17) 0.0098(10) 0.167(11) Uani 0.3 1 d . U . A 1
N3GB N -0.6009(14) -0.1552(15) -0.0521(7) 0.132(9) Uani 0.3 1 d D U . A 1
N2G N -0.4406(9) -0.2977(11) -0.0595(4) 0.055(3) Uani 0.6 1 d . U . A 2
C10B C -0.6316(8) -0.1668(11) -0.1204(5) 0.100(7) Uani 0.3 1 d D U . A 1
C11B C -0.6124(9) -0.1859(14) -0.1564(6) 0.135(13) Uani 0.3 1 d G U . A 1
H11B H -0.567850 -0.204424 -0.160827 0.162 Uiso 0.3 1 calc R . . A 1
C12B C -0.6584(14) -0.1781(16) -0.1859(5) 0.179(17) Uani 0.3 1 d DG U . A 1
C13B C -0.7235(12) -0.1510(15) -0.1794(5) 0.109(9) Uani 0.3 1 d DG U . A 1
C14B C -0.7427(8) -0.1319(14) -0.1434(6) 0.162(14) Uani 0.3 1 d G U . A 1
H14B H -0.787261 -0.113379 -0.138972 0.195 Uiso 0.3 1 calc R . . A 1
C9GB C -0.6968(9) -0.1397(12) -0.1139(5) 0.105(7) Uani 0.3 1 d DG U . A 1
C9GA C -0.6633(12) -0.1403(12) -0.1426(5) 0.120(9) Uani 0.3 1 d D U . A 2
C10A C -0.6069(10) -0.1841(12) -0.1450(4) 0.119(11) Uani 0.3 1 d DG U . A 2
C11A C -0.5960(8) -0.2226(10) -0.1773(5) 0.092(6) Uani 0.3 1 d G U . A 2
H11A H -0.557465 -0.252508 -0.178914 0.111 Uiso 0.3 1 calc R . . A 2
C12A C -0.6416(11) -0.2173(11) -0.2071(4) 0.137(11) Uani 0.3 1 d DG U . A 2
C13A C -0.6980(10) -0.1735(13) -0.2047(5) 0.120(9) Uani 0.3 1 d DG U . A 2
C14A C -0.7089(10) -0.1350(13) -0.1725(6) 0.147(16) Uani 0.3 1 d G U . A 2
H14A H -0.747410 -0.105043 -0.170815 0.176 Uiso 0.3 1 calc R . . A 2
C7GB C -0.6594(17) -0.1046(18) -0.0499(12) 0.136(10) Uani 0.3 1 d D U . A 1
H7GC H -0.675369 -0.100849 -0.023724 0.164 Uiso 0.3 1 calc R . . A 1
H7GD H -0.643026 -0.058594 -0.057985 0.164 Uiso 0.3 1 calc R . . A 1
C5GA C -0.5564(14) -0.1855(13) -0.1119(7) 0.103(7) Uani 0.3 1 d D U . A 2
H5GA H -0.515111 -0.161387 -0.122237 0.124 Uiso 0.3 1 calc R . . A 2
C4GA C -0.5300(14) -0.2598(13) -0.1063(7) 0.088(7) Uani 0.3 1 d D U . A 2
H4GA H -0.568810 -0.292044 -0.102606 0.106 Uiso 0.3 1 calc R . . A 2
H4GB H -0.502739 -0.275015 -0.128223 0.106 Uiso 0.3 1 calc R . . A 2
C3GA C -0.4846(14) -0.2561(16) -0.0710(6) 0.062(6) Uani 0.3 1 d D U . A 2
C28 C -0.4417(11) -0.2648(13) -0.0441(6) 0.087(5) Uani 0.4 1 d D U . A -1
H28 H -0.466968 -0.222982 -0.043452 0.104 Uiso 0.4 1 calc R . . A -1
O9 O -0.3978(15) -0.2784(17) -0.0189(8) 0.108(9) Uani 0.4 1 d D U . A -1
C8GA C -0.680(2) -0.104(3) -0.1059(10) 0.170(17) Uani 0.3 1 d D U . A 2
H8GA H -0.710915 -0.064035 -0.110629 0.204 Uiso 0.3 1 calc R . . A 2
H8GB H -0.704321 -0.135901 -0.088678 0.204 Uiso 0.3 1 calc R . . A 2
C7GA C -0.614(3) -0.080(2) -0.0888(18) 0.21(2) Uani 0.3 1 d D U . A 2
H7GA H -0.623843 -0.051330 -0.066586 0.254 Uiso 0.3 1 calc R . . A 2
H7GB H -0.588051 -0.052419 -0.107097 0.254 Uiso 0.3 1 calc R . . A 2
C8GB C -0.718(2) -0.126(3) -0.0742(9) 0.196(19) Uani 0.3 1 d D U . A 1
H8GC H -0.753448 -0.090209 -0.073838 0.235 Uiso 0.3 1 calc R . . A 1
H8GD H -0.738147 -0.168920 -0.063688 0.235 Uiso 0.3 1 calc R . . A 1
C6GA C -0.5363(16) -0.1489(19) -0.0453(9) 0.118(9) Uani 0.3 1 d D U . A 2
C2GA C -0.4817(14) -0.2007(14) -0.0465(8) 0.080(6) Uani 0.3 1 d . U . A 2
C6GB C -0.5632(17) -0.1631(16) -0.0202(9) 0.107(8) Uani 0.3 1 d D U . A 1
C1G C -0.4414(7) -0.2233(6) -0.0124(5) 0.114(4) Uani 0.6 1 d . U . A 2
H1G H -0.442347 -0.204355 0.012126 0.137 Uiso 0.6 1 calc R . . A 2
O1GA O -0.5493(17) -0.1114(17) -0.0162(11) 0.170(11) Uani 0.3 1 d . U . A 2
O2GA O -0.6196(9) -0.2489(11) -0.2394(5) 0.107(5) Uani 0.3 1 d D U . A 2
O3GA O -0.7354(13) -0.1669(12) -0.2363(7) 0.149(8) Uani 0.3 1 d D U . A 2
O1S O -0.500000 -0.500000 0.000000 0.303(15) Uiso 1 4 d S T P . .
C16B C -0.8274(15) -0.101(2) -0.2044(11) 0.156(13) Uani 0.3 1 d D U . A 1
H16D H -0.847719 -0.088455 -0.228543 0.234 Uiso 0.3 1 calc R . . A 1
H16E H -0.856995 -0.134493 -0.191748 0.234 Uiso 0.3 1 calc R . . A 1
H16F H -0.823213 -0.059550 -0.188778 0.234 Uiso 0.3 1 calc R . . A 1
O3GB O -0.7621(14) -0.1295(18) -0.2101(8) 0.175(10) Uani 0.3 1 d D U . A 1
C15B C -0.584(2) -0.204(3) -0.2286(15) 0.191(19) Uani 0.3 1 d D U . A 1
H15D H -0.570759 -0.199347 -0.254983 0.287 Uiso 0.3 1 calc R . . A 1
H15E H -0.547966 -0.183650 -0.212801 0.287 Uiso 0.3 1 calc R . . A 1
H15F H -0.590024 -0.252298 -0.222311 0.287 Uiso 0.3 1 calc R . . A 1
O2GB O -0.646(2) -0.169(2) -0.2226(7) 0.195(13) Uani 0.3 1 d D U . A 1
C15A C -0.6632(17) -0.3062(15) -0.2447(10) 0.141(12) Uani 0.3 1 d D U . A 2
H15A H -0.649514 -0.330686 -0.267545 0.211 Uiso 0.3 1 calc R . . A 2
H15B H -0.659338 -0.337278 -0.223225 0.211 Uiso 0.3 1 calc R . . A 2
H15C H -0.710901 -0.290503 -0.247173 0.211 Uiso 0.3 1 calc R . . A 2
C16A C -0.7800(14) -0.1101(14) -0.2397(10) 0.129(10) Uani 0.3 1 d D U . A 2
H16A H -0.803635 -0.112151 -0.263905 0.194 Uiso 0.3 1 calc R . . A 2
H16B H -0.814079 -0.111289 -0.219485 0.194 Uiso 0.3 1 calc R . . A 2
H16C H -0.753332 -0.067407 -0.238091 0.194 Uiso 0.3 1 calc R . . A 2

loop_
_atom_site_aniso_label
_atom_site_aniso_U_11
_atom_site_aniso_U_22
_atom_site_aniso_U_33
_atom_site_aniso_U_23
_atom_site_aniso_U_13
_atom_site_aniso_U_12
Al1 0.0440(5) 0.0440(5) 0.0299(7) 0.0006(5) -0.0006(5) -0.0009(6)
Al2 0.0411(6) 0.0827(9) 0.0326(6) -0.0050(6) 0.0025(5) -0.0095(6)
Al3 0.0277(8) 0.0906(13) 0.0373(8) 0.000 0.000 -0.0087(7)
O1 0.0462(15) 0.081(2) 0.0346(14) -0.0112(14) 0.0026(12) -0.0089(14)
O2 0.0537(18) 0.100(3) 0.0373(14) -0.0040(15) -0.0019(13) -0.0224(16)
O8 0.0338(13) 0.0755(19) 0.0382(13) -0.0008(13) 0.0069(11) -0.0012(12)
O7 0.076(2) 0.0590(17) 0.0366(14) -0.0025(12) -0.0099(14) -0.0127(15)
C1 0.044(2) 0.072(3) 0.041(2) -0.011(2) 0.0043(18) -0.0064(19)
C2 0.044(2) 0.086(3) 0.045(2) -0.002(2) 0.0068(18) -0.002(2)
C25 0.032(2) 0.105(4) 0.044(2) 0.029(2) 0.0006(17) -0.005(2)
C7 0.046(2) 0.109(4) 0.046(2) 0.011(3) 0.0062(19) -0.003(2)
C18 0.033(2) 0.121(5) 0.045(2) 0.012(3) 0.0039(18) 0.024(3)
C17 0.041(2) 0.126(5) 0.046(2) 0.014(3) 0.0052(19) 0.028(3)
C24 0.029(2) 0.121(4) 0.059(3) 0.040(3) 0.0022(18) 0.002(2)
C23 0.041(2) 0.120(5) 0.068(3) 0.043(3) 0.002(2) 0.001(3)
C4 0.053(3) 0.144(6) 0.045(2) 0.005(3) 0.014(2) 0.017(3)
C16 0.051(3) 0.139(5) 0.053(3) 0.024(3) 0.014(2) 0.035(3)
C15 0.058(3) 0.150(6) 0.052(3) 0.031(3) 0.018(2) 0.042(3)
C3 0.051(3) 0.125(5) 0.045(2) -0.001(3) 0.005(2) 0.017(3)
C26 0.031(2) 0.138(5) 0.093(4) 0.065(4) 0.005(2) 0.000(3)
C9 0.049(3) 0.168(7) 0.065(3) 0.037(4) 0.021(3) 0.038(4)
C20 0.055(3) 0.155(6) 0.065(3) 0.036(4) 0.022(3) 0.049(4)
C8 0.043(3) 0.175(7) 0.068(3) 0.040(4) 0.021(2) 0.029(3)
C19 0.048(3) 0.146(6) 0.054(3) 0.024(3) 0.014(2) 0.035(3)
C11 0.045(3) 0.190(8) 0.074(4) 0.061(4) 0.022(3) 0.040(4)
C10 0.050(3) 0.175(7) 0.066(3) 0.051(4) 0.022(2) 0.040(4)
C21 0.042(3) 0.159(6) 0.073(3) 0.062(4) 0.016(2) 0.024(3)
C22 0.043(3) 0.124(5) 0.082(4) 0.050(4) 0.007(2) 0.013(3)
C12 0.042(3) 0.182(7) 0.077(4) 0.061(4) 0.019(3) 0.035(3)
C5 0.045(3) 0.152(6) 0.058(3) 0.032(3) 0.018(2) 0.020(3)
C13 0.044(3) 0.175(7) 0.071(3) 0.052(4) 0.018(2) 0.029(3)
C14 0.044(3) 0.159(6) 0.059(3) 0.034(3) 0.017(2) 0.038(3)
C6 0.043(2) 0.143(6) 0.058(3) 0.024(3) 0.008(2) 0.007(3)
C27 0.029(2) 0.177(7) 0.104(5) 0.073(5) 0.015(3) 0.008(3)
O5 0.0320(14) 0.086(2) 0.0551(17) 0.0204(16) -0.0008(12) -0.0058(13)
O3 0.0397(15) 0.121(3) 0.0400(15) 0.0082(17) -0.0006(12) 0.0202(18)
O4 0.062(2) 0.128(3) 0.0473(17) 0.020(2) 0.0119(16) 0.041(2)
O6 0.0313(14) 0.115(3) 0.068(2) 0.043(2) -0.0071(14) -0.0109(16)
N1G 0.050(5) 0.054(5) 0.042(4) 0.013(4) -0.003(4) 0.030(4)
O10 0.082(14) 0.089(13) 0.115(17) 0.017(11) 0.017(12) -0.016(9)
C3GB 0.052(9) 0.072(11) 0.055(11) 0.008(10) -0.008(9) 0.015(8)
C2GB 0.059(9) 0.055(8) 0.079(10) 0.007(8) -0.004(8) 0.024(7)
C4GB 0.054(9) 0.076(9) 0.074(10) 0.006(8) -0.015(8) 0.026(7)
C5GB 0.100(12) 0.100(13) 0.108(13) -0.002(11) -0.029(11) 0.035(10)
N3GA 0.111(12) 0.108(12) 0.133(13) 0.011(11) -0.034(11) 0.031(10)
O1GB 0.150(17) 0.153(18) 0.20(2) -0.051(17) 0.055(16) 0.052(14)
N3GB 0.120(13) 0.127(13) 0.150(14) 0.002(11) -0.016(11) 0.036(10)
N2G 0.047(6) 0.059(8) 0.057(7) 0.003(5) 0.003(4) 0.007(6)
C10B 0.083(10) 0.101(11) 0.118(12) 0.003(10) -0.030(10) 0.030(9)
C11B 0.132(17) 0.145(17) 0.128(15) 0.011(12) -0.027(12) 0.016(12)
C12B 0.17(2) 0.18(2) 0.18(2) 0.013(13) -0.013(13) 0.020(13)
C13B 0.093(12) 0.125(14) 0.110(13) 0.023(11) -0.028(10) 0.031(11)
C14B 0.157(18) 0.165(18) 0.165(18) 0.009(13) -0.024(13) 0.031(13)
C9GB 0.071(10) 0.117(13) 0.126(13) 0.016(11) -0.029(10) 0.029(10)
C9GA 0.107(12) 0.126(13) 0.128(13) 0.018(11) -0.025(11) 0.046(11)
C10A 0.115(15) 0.125(15) 0.116(14) 0.014(11) -0.020(11) 0.012(11)
C11A 0.088(10) 0.108(11) 0.081(10) 0.031(9) -0.045(9) 0.015(9)
C12A 0.136(15) 0.136(15) 0.138(15) 0.026(12) -0.004(12) 0.000(12)
C13A 0.101(13) 0.132(14) 0.128(14) 0.022(11) -0.042(11) 0.011(11)
C14A 0.141(19) 0.15(2) 0.146(19) 0.023(13) -0.019(13) 0.009(13)
C7GB 0.124(14) 0.127(14) 0.158(15) 0.003(12) -0.013(12) 0.030(11)
C5GA 0.095(11) 0.110(12) 0.105(12) 0.019(10) -0.030(10) 0.031(10)
C4GA 0.066(10) 0.104(12) 0.094(12) 0.020(10) -0.018(10) 0.017(9)
C3GA 0.066(11) 0.072(11) 0.047(10) 0.001(9) -0.020(8) 0.012(8)
C28 0.077(11) 0.101(15) 0.083(12) 0.027(10) 0.025(10) 0.013(11)
O9 0.077(12) 0.126(15) 0.121(14) 0.064(10) 0.009(8) 0.036(9)
C8GA 0.16(2) 0.17(2) 0.18(2) 0.007(13) -0.012(13) 0.023(13)
C7GA 0.21(2) 0.21(2) 0.22(2) -0.002(13) -0.008(13) 0.018(13)
C8GB 0.19(2) 0.20(2) 0.20(2) 0.003(13) -0.006(13) 0.018(13)
C6GA 0.101(12) 0.122(14) 0.132(14) 0.004(12) -0.021(11) 0.029(11)
C2GA 0.083(11) 0.068(11) 0.088(11) 0.000(10) -0.006(10) 0.019(9)
C6GB 0.116(13) 0.091(12) 0.114(13) -0.002(11) -0.009(11) 0.013(11)
C1G 0.123(8) 0.075(6) 0.145(10) -0.032(6) -0.046(7) 0.043(6)
O1GA 0.162(18) 0.146(18) 0.20(2) -0.037(17) -0.057(17) 0.091(16)
O2GA 0.079(8) 0.138(11) 0.105(10) 0.016(9) -0.021(7) -0.020(8)
O3GA 0.139(12) 0.159(13) 0.150(12) 0.040(10) -0.064(10) 0.015(10)
C16B 0.096(16) 0.18(2) 0.19(2) 0.05(2) -0.067(17) 0.020(16)
O3GB 0.161(14) 0.188(15) 0.176(15) 0.028(12) -0.034(12) 0.030(12)
C15B 0.19(3) 0.22(3) 0.17(3) 0.00(2) 0.04(2) 0.01(2)
O2GB 0.198(17) 0.215(17) 0.173(16) 0.012(12) -0.011(12) 0.006(13)
C15A 0.14(2) 0.15(2) 0.136(19) 0.052(17) 0.021(17) 0.028(18)
C16A 0.087(14) 0.139(19) 0.16(2) 0.044(16) -0.070(15) 0.019(13)

loop_
_atom_type_symbol
_atom_type_description
_atom_type_scat_dispersion_real
_atom_type_scat_dispersion_imag
_atom_type_scat_source
C C 0.0037 0.0017 'International Tables Vol C Tables 4.2.6.8 and 6.1.1.4'
H H 0.0000 0.0000 'International Tables Vol C Tables 4.2.6.8 and 6.1.1.4'
Al Al 0.0674 0.0545 'International Tables Vol C Tables 4.2.6.8 and 6.1.1.4'
N N 0.0070 0.0034 'International Tables Vol C Tables 4.2.6.8 and 6.1.1.4'
O O 0.0123 0.0065 'International Tables Vol C Tables 4.2.6.8 and 6.1.1.4'

loop_
_geom_angle_atom_site_label_1
_geom_angle_atom_site_label_2
_geom_angle_atom_site_label_3
_geom_angle
_geom_angle_site_symmetry_1
_geom_angle_site_symmetry_3
O1 Al1 O1 86.81(18) 7 .
O1 Al1 N1G 86.2(4) 7 .
O1 Al1 N1G 93.4(5) . .
O1 Al1 N1G 86.2(4) . 7
O1 Al1 N1G 93.4(5) 7 7
O7 Al1 O1 173.17(14) . 7
O7 Al1 O1 90.32(13) . .
O7 Al1 O1 90.32(13) 7 7
O7 Al1 O1 173.17(14) 7 .
O7 Al1 O7 93.2(2) 7 .
O7 Al1 N1G 87.8(4) . .
O7 Al1 N1G 92.6(5) . 7
O7 Al1 N1G 87.8(4) 7 7
O7 Al1 N1G 92.6(5) 7 .
N1G Al1 N1G 179.4(10) 7 .
O9 Al1 O1 93.9(11) . .
O9 Al1 O1 83.7(11) . 7
O9 Al1 O7 90.3(10) . .
O9 Al1 O7 91.9(11) . 7
O9 Al1 N1G 177.1(11) . 7
O2 Al2 O6 85.69(16) . 3_545
O2 Al2 N2G 87.1(6) . .
O8 Al2 O2 175.37(14) . .
O8 Al2 O4 91.60(14) . 5_444
O8 Al2 O6 91.46(15) . 3_545
O8 Al2 O10 88.3(10) . .
O8 Al2 N2G 95.8(6) . .
O7 Al2 O2 89.80(15) . .
O7 Al2 O8 93.92(14) . .
O7 Al2 O4 174.22(17) . 5_444
O7 Al2 O6 91.43(17) . 3_545
O7 Al2 O10 97.3(9) . .
O7 Al2 N2G 86.8(5) . .
O4 Al2 O2 84.78(14) 5_444 .
O4 Al2 O6 90.1(2) 5_444 3_545
O4 Al2 N2G 90.9(5) 5_444 .
O6 Al2 N2G 172.6(5) 3_545 .
O10 Al2 O2 94.0(10) . .
O10 Al2 O4 81.1(10) . 5_444
O10 Al2 O6 171.3(9) . 3_545
O8 Al3 O8 93.73(19) 3_445 .
O8 Al3 O5 92.83(13) 3_445 1_455
O8 Al3 O5 92.83(13) . 3_545
O8 Al3 O5 90.15(14) 3_445 3_545
O8 Al3 O5 90.16(14) . 1_455
O8 Al3 O3 91.31(14) 3_445 6_444
O8 Al3 O3 174.96(16) 3_445 5_444
O8 Al3 O3 91.31(14) . 5_444
O8 Al3 O3 174.96(16) . 6_444
O5 Al3 O5 175.6(2) 1_455 3_545
O3 Al3 O5 89.42(15) 5_444 3_545
O3 Al3 O5 89.42(15) 6_444 1_455
O3 Al3 O5 87.33(14) 6_444 3_545
O3 Al3 O5 87.33(14) 5_444 1_455
O3 Al3 O3 83.7(2) 6_444 5_444
C1 O1 Al1 127.1(3) . .
C1 O2 Al2 132.5(3) . .
Al2 O8 Al3 127.10(15) . .
Al1 O7 Al2 123.74(19) . .
O1 C1 C2 118.1(4) . .
O2 C1 O1 125.6(4) . .
O2 C1 C2 116.3(4) . .
C7 C2 C1 121.4(4) . .
C7 C2 C3 120.2(4) . .
C3 C2 C1 118.2(4) . .
O5 C25 C24 116.9(5) . .
O5 C25 O6 125.6(4) . .
O6 C25 C24 117.5(4) . .
C2 C7 C6 120.9(5) . .
O3 C18 C17 116.6(4) . .
O4 C18 C17 118.2(5) . .
O4 C18 O3 125.2(4) . .
C16 C17 C18 120.5(5) . .
C16 C17 C19 119.6(5) . .
C19 C17 C18 119.8(5) . .
C23 C24 C25 120.9(4) . .
C23 C24 C26 119.3(5) . .
C26 C24 C25 119.8(5) . .
C24 C23 C22 120.6(5) . .
C3 C4 C5 120.9(5) . .
C17 C16 C15 119.4(6) . .
C16 C15 C14 121.7(5) . .
C4 C3 C2 119.6(5) . .
C27 C26 C24 119.6(6) . .
C8 C9 C10 121.3(5) . .
C19 C20 C14 121.1(6) . .
C9 C8 C5 120.1(5) . .
C9 C8 C13 118.6(5) . .
C13 C8 C5 121.3(5) . .
C20 C19 C17 120.4(5) . .
C10 C11 C12 121.9(5) . .
C9 C10 C14 119.2(5) . .
C11 C10 C9 118.1(5) . .
C11 C10 C14 122.6(5) . .
C22 C21 C12 121.1(6) . .
C27 C21 C22 118.6(5) . .
C27 C21 C12 120.1(6) . .
C23 C22 C21 120.8(6) . .
C11 C12 C21 120.1(5) . .
C11 C12 C13 118.6(5) . .
C13 C12 C21 121.1(5) . .
C4 C5 C8 119.4(5) . .
C6 C5 C4 119.2(5) . .
C6 C5 C8 121.5(5) . .
C12 C13 C8 121.4(5) . .
C15 C14 C20 117.7(5) . .
C15 C14 C10 121.8(5) . .
C20 C14 C10 120.5(6) . .
C7 C6 C5 119.2(5) . .
C21 C27 C26 121.1(5) . .
C25 O5 Al3 129.1(4) . 1_655
C18 O3 Al3 135.1(3) . 5_544
C18 O4 Al2 130.5(4) . 5_544
C25 O6 Al2 136.1(3) . 3_545
N2G N1G Al1 114.0(11) . .
C1G N1G Al1 134.6(11) . .
C1G N1G N2G 108.1(16) . .
C3GB O10 Al2 177(2) . .
C28 O10 Al2 127(3) . .
C28 O10 C3GB 50.4(18) . .
O10 C3GB C4GB 99(2) . .
C2GB C3GB O10 141(2) . .
C2GB C3GB C4GB 120(2) . .
C28 C3GB O10 53.8(16) . .
C28 C3GB C2GB 88(2) . .
C28 C3GB C4GB 151(3) . .
C3GB C2GB C28 44.5(14) . .
C3GB C2GB C6GB 131(2) . .
C6GB C2GB C28 175(2) . .
C3GB C4GB C5GB 105.8(18) . .
N3GB C5GB C4GB 112(2) . .
N3GB C5GB C10B 115(2) . .
C10B C5GB C4GB 113.1(19) . .
C7GA N3GA C5GA 110(3) . .
C6GA N3GA C5GA 121(2) . .
C6GA N3GA C7GA 125(3) . .
C5GB N3GB C7GB 117(2) . .
C6GB N3GB C5GB 125(2) . .
C6GB N3GB C7GB 116(3) . .
N1G N2G Al2 114.9(12) . .
C3GA N2G Al2 133.6(15) . .
C3GA N2G N1G 111(2) . .
C11B C10B C5GB 116.4(16) . .
C11B C10B C9GB 120.0 . .
C9GB C10B C5GB 123.6(16) . .
C10B C11B C12B 120.0 . .
C11B C12B C13B 120.0 . .
O2GB C12B C11B 129(2) . .
O2GB C12B C13B 106(2) . .
C12B C13B O3GB 118(2) . .
C14B C13B C12B 120.0 . .
C14B C13B O3GB 120(2) . .
C13B C14B C9GB 120.0 . .
C10B C9GB C8GB 118(2) . .
C14B C9GB C10B 120.0 . .
C14B C9GB C8GB 122(2) . .
C10A C9GA C14A 120.0 . .
C10A C9GA C8GA 121(2) . .
C14A C9GA C8GA 119(2) . .
C9GA C10A C5GA 117.8(15) . .
C11A C10A C9GA 120.0 . .
C11A C10A C5GA 122.2(15) . .
C10A C11A C12A 120.0 . .
C11A C12A C13A 120.0 . .
O2GA C12A C11A 114.4(14) . .
O2GA C12A C13A 124.8(13) . .
C14A C13A C12A 120.0 . .
O3GA C13A C12A 115.6(18) . .
O3GA C13A C14A 124.1(18) . .
C13A C14A C9GA 120.0 . .
C8GB C7GB N3GB 111(3) . .
N3GA C5GA C10A 117.8(18) . .
N3GA C5GA C4GA 119(2) . .
C10A C5GA C4GA 109.2(18) . .
C3GA C4GA C5GA 105(2) . .
N2G C3GA C4GA 129(2) . .
N2G C3GA C2GA 105.4(18) . .
C2GA C3GA C4GA 125(2) . .
O10 C28 C2GB 122(3) . .
O10 C28 O9 119(3) . .
C3GB C28 O10 76(3) . .
C3GB C28 C2GB 47.3(18) . .
C3GB C28 O9 159(3) . .
O9 C28 C2GB 114(2) . .
C28 O9 Al1 147(3) . .
C7GA C8GA C9GA 108(4) . .
C8GA C7GA N3GA 108(4) . .
C7GB C8GB C9GB 113(3) . .
N3GA C6GA C2GA 115(3) . .
O1GA C6GA N3GA 122(3) . .
O1GA C6GA C2GA 124(2) . .
C3GA C2GA C6GA 121(2) . .
C3GA C2GA C1G 107.8(19) . .
C6GA C2GA C1G 123(2) . .
O1GB C6GB C2GB 128(3) . .
O1GB C6GB N3GB 126(3) . .
N3GB C6GB C2GB 106(2) . .
N1G C1G C2GA 103.3(16) . .
C12A O2GA C15A 106(2) . .
C13A O3GA C16A 119(2) . .
C13B O3GB C16B 119(3) . .
C12B O2GB C15B 104(3) . .

loop_
_geom_bond_atom_site_label_1
_geom_bond_atom_site_label_2
_geom_bond_distance
_geom_bond_site_symmetry_2
Al1 O1 1.905(3) .
Al1 O1 1.905(3) 7
Al1 O7 1.829(3) .
Al1 O7 1.829(3) 7
Al1 N1G 2.050(16) .
Al1 N1G 2.050(16) 7
Al1 O9 1.77(3) .
Al2 O2 1.894(3) .
Al2 O8 1.842(3) .
Al2 O7 1.829(3) .
Al2 O4 1.884(4) 5_444
Al2 O6 1.901(4) 3_545
Al2 O10 1.85(4) .
Al2 N2G 2.011(18) .
Al3 O8 1.847(3) 3_445
Al3 O8 1.847(3) .
Al3 O5 1.908(3) 3_545
Al3 O5 1.908(3) 1_455
Al3 O3 1.905(3) 6_444
Al3 O3 1.905(3) 5_444
O1 C1 1.261(5) .
O2 C1 1.258(5) .
C1 C2 1.497(6) .
C2 C7 1.376(7) .
C2 C3 1.384(7) .
C25 C24 1.486(7) .
C25 O5 1.260(5) .
C25 O6 1.263(6) .
C7 C6 1.391(7) .
C18 C17 1.478(7) .
C18 O3 1.264(7) .
C18 O4 1.258(6) .
C17 C16 1.379(7) .
C17 C19 1.397(9) .
C24 C23 1.383(8) .
C24 C26 1.402(7) .
C23 C22 1.385(7) .
C4 C3 1.377(7) .
C4 C5 1.399(8) .
C16 C15 1.391(7) .
C15 C14 1.393(9) .
C26 C27 1.393(8) .
C9 C8 1.390(8) .
C9 C10 1.410(7) .
C20 C19 1.371(8) .
C20 C14 1.394(8) .
C8 C5 1.486(7) .
C8 C13 1.395(8) .
C11 C10 1.387(8) .
C11 C12 1.389(8) .
C10 C14 1.476(8) .
C21 C22 1.392(8) .
C21 C12 1.485(7) .
C21 C27 1.388(11) .
C12 C13 1.395(7) .
C5 C6 1.397(8) .
N1G N2G 1.512(18) .
N1G C1G 1.222(19) .
O10 C3GB 1.49(4) .
O10 C28 1.24(2) .
C3GB C2GB 1.24(4) .
C3GB C4GB 1.53(2) .
C3GB C28 1.18(3) .
C2GB C28 1.69(3) .
C2GB C6GB 1.51(4) .
C4GB C5GB 1.53(2) .
C5GB N3GB 1.49(2) .
C5GB C10B 1.51(2) .
N3GA C5GA 1.52(2) .
N3GA C7GA 1.50(3) .
N3GA C6GA 1.37(2) .
O1GB C6GB 1.19(4) .
N3GB C7GB 1.50(2) .
N3GB C6GB 1.36(2) .
N2G C3GA 1.25(4) .
C10B C11B 1.3900 .
C10B C9GB 1.3900 .
C11B C12B 1.3900 .
C12B C13B 1.3900 .
C12B O2GB 1.35(2) .
C13B C14B 1.3900 .
C13B O3GB 1.39(2) .
C14B C9GB 1.3900 .
C9GB C8GB 1.50(3) .
C9GA C10A 1.3900 .
C9GA C14A 1.3900 .
C9GA C8GA 1.53(3) .
C10A C11A 1.3900 .
C10A C5GA 1.537(19) .
C11A C12A 1.3900 .
C12A C13A 1.3900 .
C12A O2GA 1.374(19) .
C13A C14A 1.3900 .
C13A O3GA 1.348(18) .
C7GB C8GB 1.49(3) .
C5GA C4GA 1.54(2) .
C4GA C3GA 1.54(2) .
C3GA C2GA 1.39(4) .
C28 O9 1.27(2) .
C8GA C7GA 1.49(3) .
C6GA C2GA 1.46(4) .
C6GA O1GA 1.29(4) .
C2GA C1G 1.51(3) .
O2GA C15A 1.41(2) .
O3GA C16A 1.41(2) .
C16B O3GB 1.40(2) .
C15B O2GB 1.39(3) .
